data_1533152
loop_
_publ_author_name
'Esmaeilzadeh, S.'
'Schnick, W.'

_publ_section_title
;
 Synthesis and structural investigations of La13 Si18 Al12 O15 N39
;
_journal_name_full 'Solid State Sciences'
_journal_page_first 503
_journal_page_last 508
_journal_volume 5
_journal_year 2003
_chemical_formula_sum 'Al12 La13 N39 O15 Si18'
_chemical_name_systematic 'La13 (Si18 Al12 O15 N39)'
_space_group_IT_number 217
_symmetry_space_group_name_Hall 'I -4 2 3'
_symmetry_space_group_name_H-M 'I -4 3 m'
_cell_angle_alpha 90
_cell_angle_beta 90
_cell_angle_gamma 90
_cell_formula_units_Z 2
_cell_length_a 13.495
_cell_length_b 13.495
_cell_length_c 13.495
_cell_volume 2457.642
_citation_journal_id_ASTM SSSCFJ
_cod_data_source_file Esmaeilzadeh_SSSCFJ_2003_1016.cif
_cod_data_source_block Al12La13N39O15Si18
_cod_database_code 1533152

loop_
_symmetry_equiv_pos_as_xyz
x,y,z
y,-x,-z
-x,-y,z
-y,x,-z
x,-y,-z
-y,-x,z
-x,y,-z
y,x,z
z,x,y
x,-z,-y
-z,-x,y
-x,z,-y
z,-x,-y
-x,-z,y
-z,x,-y
x,z,y
y,z,x
y,-z,-x
-z,-y,x
-y,z,-x
z,y,x
-y,-z,x
-z,y,-x
z,-y,-x
x+1/2,y+1/2,z+1/2
y+1/2,-x+1/2,-z+1/2
-x+1/2,-y+1/2,z+1/2
-y+1/2,x+1/2,-z+1/2
x+1/2,-y+1/2,-z+1/2
-y+1/2,-x+1/2,z+1/2
-x+1/2,y+1/2,-z+1/2
y+1/2,x+1/2,z+1/2
z+1/2,x+1/2,y+1/2
x+1/2,-z+1/2,-y+1/2
-z+1/2,-x+1/2,y+1/2
-x+1/2,z+1/2,-y+1/2
z+1/2,-x+1/2,-y+1/2
-x+1/2,-z+1/2,y+1/2
-z+1/2,x+1/2,-y+1/2
x+1/2,z+1/2,y+1/2
y+1/2,z+1/2,x+1/2
y+1/2,-z+1/2,-x+1/2
-z+1/2,-y+1/2,x+1/2
-y+1/2,z+1/2,-x+1/2
z+1/2,y+1/2,x+1/2
-y+1/2,-z+1/2,x+1/2
-z+1/2,y+1/2,-x+1/2
z+1/2,-y+1/2,-x+1/2

loop_
_atom_site_label
_atom_site_type_symbol
_atom_site_fract_x
_atom_site_fract_y
_atom_site_fract_z
_atom_site_occupancy
_atom_site_U_iso_or_equiv
N2 N-3 0.0714 0.0714 0.3753 1 0.0
Al1 Al+3 0.2053 0.2053 0.9542 1 0.0
Si1 Si+4 0.1501 0.1501 0.3091 1 0.0
O1 O-2 0.214 0.214 0.3965 0.75 0.0
O2 O-2 0.25 0.5 0 1 0.0
La2 La+3 0 0 0 1 0.0
N4 N-3 0.0775 0.0775 0.77 1 0.0
N1 N-3 0.214 0.214 0.3965 0.25 0.0
Si2 Si+4 0.2989 0 0 1 0.0
N3 N-3 0.2326 0.2326 0.0822 1 0.0
La1 La+3 0.37058 0.37058 0.05151 1 0.0
